data_2012191
loop_
_publ_author_name
'Parvez, Masood'
'Yadav, Veejendra K.'
'Balamurugan, Rengarajan'

_publ_section_title
;
 \p-Facial selectivities of diastereotopic ketones:
 <i>p</i>-bromobenzoates of 4-hetero-1-decalinols
;
_journal_issue 9
_journal_name_full 'Acta Crystallographica Section C'
_journal_page_first 1084
_journal_page_last 1088
_journal_paper_doi 10.1107/S0108270101009544
_journal_volume 57
_journal_year 2001
_chemical_formula_moiety 'C23 H26 Br N O2'
_chemical_formula_sum 'C23 H26 Br N O2'
_chemical_formula_weight 428.36
_chemical_name_common 'N-benzyl-trans-4-aza-1-decalinol p-bromobenzoate'
_chemical_name_systematic 'N-benzyl-trans-4-aza-1-decalinyl p-bromobenzoate'
_space_group_IT_number 2
_symmetry_cell_setting triclinic
_symmetry_space_group_name_Hall '-P 1'
_symmetry_space_group_name_H-M 'P -1'
_audit_creation_method SHELXL97
_cell_angle_alpha 78.34(2)
_cell_angle_beta 78.21(2)
_cell_angle_gamma 61.92(3)
_cell_formula_units_Z 2
_cell_length_a 9.561(2)
_cell_length_b 9.822(2)
_cell_length_c 13.202(3)
_cell_measurement_reflns_used 25
_cell_measurement_temperature 293(2)
_cell_measurement_theta_max 25
_cell_measurement_theta_min 20
_cell_volume 1062.7(5)
_computing_cell_refinement 'CAD-4 Software'
_computing_data_collection 'CAD-4 Software (Enraf-Nonius, 1989)'
_computing_data_reduction 'TEXSAN (Molecular Structure Corporation, 1994)'
_computing_molecular_graphics 'ORTEPII (Johnson, 1976)'
_computing_publication_material SHELXL97
_computing_structure_refinement 'SHELXL97 (Sheldrick, 1997)'
_computing_structure_solution 'SAPI91 (Fan, 1991)'
_diffrn_ambient_temperature 293(2)
_diffrn_measured_fraction_theta_full 1.000
_diffrn_measured_fraction_theta_max 1.000
_diffrn_measurement_device_type 'Enraf-Nonius CAD-4'
_diffrn_measurement_method \w/2\q
_diffrn_radiation_monochromator graphite
_diffrn_radiation_source 'fine-focus sealed tube'
_diffrn_radiation_type CuK\a
_diffrn_radiation_wavelength 1.54178
_diffrn_reflns_av_R_equivalents .02
_diffrn_reflns_av_sigmaI/netI .04
_diffrn_reflns_limit_h_max 11
_diffrn_reflns_limit_h_min 0
_diffrn_reflns_limit_k_max 11
_diffrn_reflns_limit_k_min -9
_diffrn_reflns_limit_l_max 15
_diffrn_reflns_limit_l_min -15
_diffrn_reflns_number 3862
_diffrn_reflns_theta_full 67.85
_diffrn_reflns_theta_max 68.0
_diffrn_reflns_theta_min 5.0
_diffrn_standards_decay_% <2.0
_diffrn_standards_interval_count 200
_diffrn_standards_number 3
_exptl_absorpt_coefficient_mu 2.76
_exptl_absorpt_correction_T_max .63
_exptl_absorpt_correction_T_min .31
_exptl_absorpt_correction_type empirical
_exptl_absorpt_process_details '\y-scan (3 reflections) (North et al., 1968)'
_exptl_crystal_colour colourless
_exptl_crystal_density_diffrn 1.339
_exptl_crystal_density_meas ?
_exptl_crystal_density_method 'not measured'
_exptl_crystal_description plate
_exptl_crystal_F_000 444
_exptl_crystal_size_max .52
_exptl_crystal_size_mid .40
_exptl_crystal_size_min .17
_refine_diff_density_max .33
_refine_diff_density_min -.38
_refine_ls_extinction_coef .0052(5)
_refine_ls_extinction_method 'SHELXL97 (Sheldrick, 1997)'
_refine_ls_goodness_of_fit_ref 1.03
_refine_ls_hydrogen_treatment constr
_refine_ls_matrix_type full
_refine_ls_number_parameters 245
_refine_ls_number_reflns 3862
_refine_ls_number_restraints 0
_refine_ls_restrained_S_all 1.03
_refine_ls_R_factor_all .074
_refine_ls_R_factor_gt .046
_refine_ls_shift/su_max <0.001
_refine_ls_shift/su_mean .00
_refine_ls_structure_factor_coef Fsqd
_refine_ls_weighting_details 'calc w = 1/[\s^2^(Fo^2^)+(0.0545P)^2^+0.43P] where P=(Fo^2^+2Fc^2^)/3'
_refine_ls_weighting_scheme calc
_refine_ls_wR_factor_ref .135
_reflns_number_gt 2585
_reflns_number_total 3862
_reflns_threshold_expression I>2\s(I)
_cod_data_source_file da1192.cif
_cod_data_source_block XIX
_cod_depositor_comments
;
The following automatic conversions were performed:

'_exptl_crystal_density_meas' value 'not measured' was changed to '?'
- the value is perceived as not measured.

Automatic conversion script
Id: cif_fix_values 3008 2015-01-20 13:52:24Z robertas 
;
_cod_original_cell_volume 1062.7(4)
_cod_database_code 2012191
_cod_database_fobs_code 2012191

loop_
_symmetry_equiv_pos_as_xyz
'x, y, z'
'-x, -y, -z'

loop_
_atom_site_label
_atom_site_fract_x
_atom_site_fract_y
_atom_site_fract_z
_atom_site_U_iso_or_equiv
_atom_site_adp_type
_atom_site_calc_flag
_atom_site_refinement_flags
_atom_site_occupancy
_atom_site_disorder_assembly
_atom_site_disorder_group
_atom_site_type_symbol
Br1 .25821(6) .62098(7) -.47532(4) .1162(3) Uani d . 1 . . Br
O1 .1876(3) 1.0899(2) -.13734(18) .0700(6) Uani d . 1 . . O
O2 -.0586(3) 1.2222(4) -.1795(3) .1267(12) Uani d . 1 . . O
N1 .2782(3) 1.2606(3) .09296(19) .0590(6) Uani d . 1 . . N
C1 .1219(4) 1.2634(4) .1065(3) .0703(8) Uani d . 1 . . C
H1A .0421 1.3689 .0887 .084 Uiso calc R 1 . . H
H1B .0945 1.2307 .1790 .084 Uiso calc R 1 . . H
C2 .1193(4) 1.1574(4) .0386(3) .0703(9) Uani d . 1 . . C
H2A .1944 1.0507 .0587 .084 Uiso calc R 1 . . H
H2B .0135 1.1632 .0481 .084 Uiso calc R 1 . . H
C3 .1636(4) 1.2062(3) -.0735(2) .0621(8) Uani d . 1 . . C
H3 .0778 1.3066 -.0969 .075 Uiso calc R 1 . . H
C4 .3180(4) 1.2184(3) -.0909(2) .0592(7) Uani d . 1 . . C
H4 .4038 1.1131 -.0774 .071 Uiso calc R 1 . . H
C5 .3545(4) 1.2808(4) -.2030(3) .0774(9) Uani d . 1 . . C
H5A .3554 1.2155 -.2495 .093 Uiso calc R 1 . . H
H5B .2707 1.3848 -.2186 .093 Uiso calc R 1 . . H
C6 .5141(5) 1.2855(5) -.2225(3) .0921(12) Uani d . 1 . . C
H6A .5286 1.3344 -.2928 .110 Uiso calc R 1 . . H
H6B .5996 1.1803 -.2164 .110 Uiso calc R 1 . . H
C7 .5224(5) 1.3756(5) -.1450(3) .0907(11) Uani d . 1 . . C
H7A .6290 1.3679 -.1543 .109 Uiso calc R 1 . . H
H7B .4480 1.4845 -.1588 .109 Uiso calc R 1 . . H
C8 .4828(4) 1.3158(4) -.0333(3) .0768(9) Uani d . 1 . . C
H8A .4841 1.3800 .0132 .092 Uiso calc R 1 . . H
H8B .5639 1.2105 -.0170 .092 Uiso calc R 1 . . H
C9 .3192(4) 1.3172(3) -.0150(2) .0599(7) Uani d . 1 . . C
H9 .2384 1.4245 -.0307 .072 Uiso calc R 1 . . H
C10 .2780(5) 1.3522(4) .1687(3) .0740(9) Uani d . 1 . . C
H10A .1867 1.4539 .1629 .089 Uiso calc R 1 . . H
H10B .3738 1.3671 .1513 .089 Uiso calc R 1 . . H
C11 .2711(4) 1.2776(4) .2795(2) .0618(8) Uani d . 1 . . C
C12 .3500(4) 1.1180(4) .3037(3) .0686(8) Uani d . 1 . . C
H12 .4019 1.0554 .2504 .082 Uiso calc R 1 . . H
C13 .3526(4) 1.0509(5) .4060(3) .0807(10) Uani d . 1 . . C
H13 .4058 .9434 .4215 .097 Uiso calc R 1 . . H
C14 .2774(5) 1.1417(6) .4843(3) .0892(12) Uani d . 1 . . C
H14 .2801 1.0960 .5533 .107 Uiso calc R 1 . . H
C15 .1984(5) 1.2990(6) .4626(3) .0966(12) Uani d . 1 . . C
H15 .1468 1.3604 .5166 .116 Uiso calc R 1 . . H
C16 .1947(5) 1.3676(5) .3602(3) .0844(10) Uani d . 1 . . C
H16 .1403 1.4751 .3456 .101 Uiso calc R 1 . . H
C17 .0707(4) 1.1123(4) -.1872(3) .0677(8) Uani d . 1 . . C
C18 .1175(4) .9899(4) -.2533(2) .0608(7) Uani d . 1 . . C
C19 .2705(4) .8695(4) -.2630(3) .0692(9) Uani d . 1 . . C
H19 .3455 .8618 -.2242 .083 Uiso calc R 1 . . H
C20 .3128(4) .7614(4) -.3290(3) .0772(9) Uani d . 1 . . C
H20 .4168 .6824 -.3364 .093 Uiso calc R 1 . . H
C21 .2012(4) .7699(4) -.3842(3) .0724(9) Uani d . 1 . . C
C22 .0483(4) .8872(5) -.3756(3) .0781(10) Uani d . 1 . . C
H22 -.0269 .8926 -.4131 .094 Uiso calc R 1 . . H
C23 .0076(4) .9969(4) -.3105(3) .0744(9) Uani d . 1 . . C
H23 -.0957 1.0774 -.3048 .089 Uiso calc R 1 . . H

loop_
_atom_site_aniso_label
_atom_site_aniso_U_11
_atom_site_aniso_U_22
_atom_site_aniso_U_33
_atom_site_aniso_U_12
_atom_site_aniso_U_13
_atom_site_aniso_U_23
Br1 .1135(4) .1417(5) .1110(4) -.0579(3) -.0048(3) -.0603(3)
O1 .0696(13) .0622(13) .0825(15) -.0247(11) -.0311(11) -.0085(11)
O2 .0685(17) .117(2) .196(3) -.0082(16) -.0480(19) -.076(2)
N1 .0674(16) .0518(14) .0609(15) -.0276(12) -.0133(12) -.0053(11)
C1 .070(2) .071(2) .067(2) -.0299(17) -.0094(16) -.0077(16)
C2 .069(2) .079(2) .073(2) -.0420(18) -.0140(16) -.0031(17)
C3 .0628(18) .0528(17) .070(2) -.0210(14) -.0183(15) -.0075(15)
C4 .0617(18) .0489(16) .0653(19) -.0228(14) -.0123(14) -.0043(14)
C5 .089(2) .075(2) .070(2) -.0379(19) -.0052(18) -.0111(18)
C6 .101(3) .096(3) .084(3) -.056(2) .013(2) -.017(2)
C7 .097(3) .089(3) .102(3) -.059(2) .008(2) -.022(2)
C8 .077(2) .072(2) .093(3) -.0420(18) -.0089(19) -.0141(19)
C9 .0639(18) .0447(15) .0667(19) -.0210(14) -.0115(14) -.0031(14)
C10 .096(3) .0589(19) .074(2) -.0353(18) -.0190(18) -.0106(16)
C11 .0643(19) .0622(19) .0639(19) -.0294(16) -.0139(15) -.0100(15)
C12 .0634(19) .070(2) .073(2) -.0279(16) -.0152(16) -.0081(17)
C13 .071(2) .088(3) .084(3) -.038(2) -.0257(19) .008(2)
C14 .091(3) .130(4) .069(2) -.070(3) -.020(2) .005(3)
C15 .107(3) .124(4) .073(3) -.057(3) -.005(2) -.032(3)
C16 .091(3) .079(2) .085(3) -.034(2) -.011(2) -.024(2)
C17 .061(2) .071(2) .078(2) -.0336(18) -.0159(16) -.0058(17)
C18 .0586(18) .071(2) .0618(18) -.0375(16) -.0129(14) -.0007(15)
C19 .066(2) .074(2) .075(2) -.0335(18) -.0236(17) -.0052(17)
C20 .068(2) .078(2) .083(2) -.0269(18) -.0174(18) -.0130(19)
C21 .078(2) .088(2) .065(2) -.048(2) -.0055(17) -.0132(17)
C22 .071(2) .111(3) .073(2) -.054(2) -.0118(17) -.018(2)
C23 .0559(19) .095(2) .081(2) -.0376(18) -.0134(16) -.016(2)

loop_
_atom_type_symbol
_atom_type_description
_atom_type_scat_dispersion_real
_atom_type_scat_dispersion_imag
_atom_type_scat_source
C C .0181 .0091 'International Tables Vol C Tables 4.2.6.8 and 6.1.1.4'
H H .0000 .0000 'International Tables Vol C Tables 4.2.6.8 and 6.1.1.4'
N N .0311 .0180 'International Tables Vol C Tables 4.2.6.8 and 6.1.1.4'
O O .0492 .0322 'International Tables Vol C Tables 4.2.6.8 and 6.1.1.4'
Br Br -.6763 1.2805 'International Tables Vol C Tables 4.2.6.8 and 6.1.1.4'

loop_
_geom_angle_atom_site_label_1
_geom_angle_atom_site_label_2
_geom_angle_atom_site_label_3
_geom_angle
_geom_angle_publ_flag
C17 O1 C3 119.5(2) y
C1 N1 C9 110.5(2) y
C1 N1 C10 108.9(3) y
C9 N1 C10 112.5(2) y
N1 C1 C2 111.6(3) n
N1 C1 H1A 109.3 n
C2 C1 H1A 109.3 n
N1 C1 H1B 109.3 n
C2 C1 H1B 109.3 n
H1A C1 H1B 108.0 n
C3 C2 C1 109.5(3) n
C3 C2 H2A 109.8 n
C1 C2 H2A 109.8 n
C3 C2 H2B 109.8 n
C1 C2 H2B 109.8 n
H2A C2 H2B 108.2 n
O1 C3 C2 109.8(2) n
O1 C3 C4 106.3(2) n
C2 C3 C4 112.3(3) n
O1 C3 H3 109.5 n
C2 C3 H3 109.5 n
C4 C3 H3 109.5 n
C3 C4 C5 111.8(3) n
C3 C4 C9 111.9(2) n
C5 C4 C9 110.5(2) n
C3 C4 H4 107.5 n
C5 C4 H4 107.5 n
C9 C4 H4 107.5 n
C6 C5 C4 112.1(3) n
C6 C5 H5A 109.2 n
C4 C5 H5A 109.2 n
C6 C5 H5B 109.2 n
C4 C5 H5B 109.2 n
H5A C5 H5B 107.9 n
C5 C6 C7 110.7(3) n
C5 C6 H6A 109.5 n
C7 C6 H6A 109.5 n
C5 C6 H6B 109.5 n
C7 C6 H6B 109.5 n
H6A C6 H6B 108.1 n
C8 C7 C6 112.2(3) n
C8 C7 H7A 109.2 n
C6 C7 H7A 109.2 n
C8 C7 H7B 109.2 n
C6 C7 H7B 109.2 n
H7A C7 H7B 107.9 n
C7 C8 C9 111.7(3) n
C7 C8 H8A 109.3 n
C9 C8 H8A 109.3 n
C7 C8 H8B 109.3 n
C9 C8 H8B 109.3 n
H8A C8 H8B 107.9 n
N1 C9 C8 112.5(3) n
N1 C9 C4 110.6(2) n
C8 C9 C4 108.6(3) n
N1 C9 H9 108.3 n
C8 C9 H9 108.3 n
C4 C9 H9 108.3 n
N1 C10 C11 113.5(3) n
N1 C10 H10A 108.9 n
C11 C10 H10A 108.9 n
N1 C10 H10B 108.9 n
C11 C10 H10B 108.9 n
H10A C10 H10B 107.7 n
C16 C11 C12 118.4(3) n
C16 C11 C10 120.6(3) n
C12 C11 C10 120.9(3) n
C13 C12 C11 120.6(3) n
C13 C12 H12 119.7 n
C11 C12 H12 119.7 n
C14 C13 C12 120.0(4) n
C14 C13 H13 120.0 n
C12 C13 H13 120.0 n
C13 C14 C15 120.5(4) n
C13 C14 H14 119.8 n
C15 C14 H14 119.8 n
C14 C15 C16 120.0(4) n
C14 C15 H15 120.0 n
C16 C15 H15 120.0 n
C11 C16 C15 120.5(4) n
C11 C16 H16 119.8 n
C15 C16 H16 119.8 n
O2 C17 O1 122.9(3) n
O2 C17 C18 124.4(3) n
O1 C17 C18 112.7(3) n
C23 C18 C19 118.4(3) n
C23 C18 C17 119.6(3) n
C19 C18 C17 122.0(3) n
C20 C19 C18 120.7(3) n
C20 C19 H19 119.7 n
C18 C19 H19 119.7 n
C19 C20 C21 119.8(3) n
C19 C20 H20 120.1 n
C21 C20 H20 120.1 n
C22 C21 C20 120.8(3) n
C22 C21 Br1 119.1(3) n
C20 C21 Br1 120.2(3) n
C21 C22 C23 119.0(3) n
C21 C22 H22 120.5 n
C23 C22 H22 120.5 n
C22 C23 C18 121.3(3) n
C22 C23 H23 119.4 n
C18 C23 H23 119.4 n

loop_
_geom_bond_atom_site_label_1
_geom_bond_atom_site_label_2
_geom_bond_site_symmetry_2
_geom_bond_distance
_geom_bond_publ_flag
Br1 C21 . 1.891(3) y
O1 C17 . 1.320(4) y
O1 C3 . 1.459(3) y
O2 C17 . 1.200(4) y
N1 C1 . 1.456(4) y
N1 C9 . 1.467(4) y
N1 C10 . 1.473(4) y
C1 C2 . 1.515(5) n
C1 H1A . .9700 n
C1 H1B . .9700 n
C2 C3 . 1.499(4) n
C2 H2A . .9700 n
C2 H2B . .9700 n
C3 C4 . 1.504(4) n
C3 H3 . .9800 n
C4 C5 . 1.520(4) n
C4 C9 . 1.535(4) n
C4 H4 . .9800 n
C5 C6 . 1.515(5) n
C5 H5A . .9700 n
C5 H5B . .9700 n
C6 C7 . 1.518(5) n
C6 H6A . .9700 n
C6 H6B . .9700 n
C7 C8 . 1.514(5) n
C7 H7A . .9700 n
C7 H7B . .9700 n
C8 C9 . 1.527(4) n
C8 H8A . .9700 n
C8 H8B . .9700 n
C9 H9 . .9800 n
C10 C11 . 1.501(4) n
C10 H10A . .9700 n
C10 H10B . .9700 n
C11 C16 . 1.380(5) n
C11 C12 . 1.382(4) n
C12 C13 . 1.377(5) n
C12 H12 . .9300 n
C13 C14 . 1.359(6) n
C13 H13 . .9300 n
C14 C15 . 1.360(6) n
C14 H14 . .9300 n
C15 C16 . 1.382(6) n
C15 H15 . .9300 n
C16 H16 . .9300 n
C17 C18 . 1.472(5) n
C18 C23 . 1.382(4) n
C18 C19 . 1.383(4) n
C19 C20 . 1.370(5) n
C19 H19 . .9300 n
C20 C21 . 1.373(5) n
C20 H20 . .9300 n
C21 C22 . 1.370(5) n
C22 C23 . 1.377(5) n
C22 H22 . .9300 n
C23 H23 . .9300 n

loop_
_geom_torsion_atom_site_label_1
_geom_torsion_atom_site_label_2
_geom_torsion_atom_site_label_3
_geom_torsion_atom_site_label_4
_geom_torsion
_geom_torsion_publ_flag
C9 N1 C1 C2 61.9(3) n
C10 N1 C1 C2 -174.0(3) n
N1 C1 C2 C3 -58.3(4) n
C17 O1 C3 C2 97.8(3) n
C17 O1 C3 C4 -140.5(3) n
C1 C2 C3 O1 170.5(2) n
C1 C2 C3 C4 52.5(4) n
O1 C3 C4 C5 64.7(3) n
C2 C3 C4 C5 -175.2(3) n
O1 C3 C4 C9 -170.7(2) n
C2 C3 C4 C9 -50.7(3) n
C3 C4 C5 C6 -177.0(3) n
C9 C4 C5 C6 57.7(4) n
C4 C5 C6 C7 -54.1(4) n
C5 C6 C7 C8 53.0(5) n
C6 C7 C8 C9 -56.0(4) n
C1 N1 C9 C8 -179.7(3) n
C10 N1 C9 C8 58.3(3) n
C1 N1 C9 C4 -58.1(3) n
C10 N1 C9 C4 180.0(3) n
C7 C8 C9 N1 -179.6(3) n
C7 C8 C9 C4 57.6(3) n
C3 C4 C9 N1 52.7(3) n
C5 C4 C9 N1 177.9(3) n
C3 C4 C9 C8 176.6(3) n
C5 C4 C9 C8 -58.1(3) n
C1 N1 C10 C11 69.4(4) n
C9 N1 C10 C11 -167.7(3) n
N1 C10 C11 C16 -148.1(3) n
N1 C10 C11 C12 36.3(4) n
C16 C11 C12 C13 -.2(5) n
C10 C11 C12 C13 175.5(3) n
C11 C12 C13 C14 -.2(5) n
C12 C13 C14 C15 .5(6) n
C13 C14 C15 C16 -.3(6) n
C12 C11 C16 C15 .4(5) n
C10 C11 C16 C15 -175.3(3) n
C14 C15 C16 C11 -.1(6) n
C3 O1 C17 O2 -3.0(5) n
C3 O1 C17 C18 176.2(2) n
O2 C17 C18 C23 -.9(5) n
O1 C17 C18 C23 179.9(3) n
O2 C17 C18 C19 177.0(4) n
O1 C17 C18 C19 -2.2(4) n
C23 C18 C19 C20 1.1(5) n
C17 C18 C19 C20 -176.8(3) n
C18 C19 C20 C21 -1.8(5) n
C19 C20 C21 C22 1.2(6) n
C19 C20 C21 Br1 -179.8(3) n
C20 C21 C22 C23 .0(5) n
Br1 C21 C22 C23 -179.0(3) n
C21 C22 C23 C18 -.6(5) n
C19 C18 C23 C22 .1(5) n
C17 C18 C23 C22 178.1(3) n
